data_7224315
loop_
_publ_author_name
'Coutsolelos, Athanassios G.'
'Angaridis, Panagiots'
'Ferentinos, Eleftherios'
'Ladomenou, Kalliopi'
'Nikolaou, Vasilis'
'Charalambidis, Georgios'
'Sharma, Ganesh D.'
'Biswas, S.'

_publ_section_title
;
 Pyridyl vs bipyridyl anchoring groups of porphyrin sensitizers for dye
 sensitized solar cells
;
_journal_name_full 'RSC Adv.'
_journal_paper_doi 10.1039/C5RA23445J
_journal_year 2016
_chemical_formula_sum 'C44 H38 N6 O Zn'
_chemical_formula_weight 732.17
_chemical_name_common '5-(4-tert-butylphenyl)-15-bipyridine-porphyrin zinc'
_chemical_name_systematic zinc{5-(4-tert-butylphenyl)-15-[4-(2,2'-bipyridine)]-porphyrinato}
_space_group_IT_number 15
_symmetry_cell_setting monoclinic
_symmetry_space_group_name_Hall '-C 2yc'
_symmetry_space_group_name_H-M 'C 1 2/c 1'
_atom_sites_solution_hydrogens geom
_atom_sites_solution_primary direct
_atom_sites_solution_secondary difmap
_audit_creation_method SHELXL-97
_audit_update_record
;
2015-10-30 deposited with the CCDC.
2016-02-16 downloaded from the CCDC.
;
_cell_angle_alpha 90.00
_cell_angle_beta 98.94(4)
_cell_angle_gamma 90.00
_cell_formula_units_Z 8
_cell_length_a 21.201(7)
_cell_length_b 10.863(2)
_cell_length_c 32.160(6)
_cell_measurement_temperature 293(2)
_cell_volume 7317(3)
_computing_cell_refinement 'STOE X-Area'
_computing_data_collection 'STOE X-Area'
_computing_data_reduction 'STOE X-RED'
_computing_structure_refinement 'SHELXL-97 (Sheldrick, 1997)'
_computing_structure_solution 'SHELXS-97 (Sheldrick, 1990)'
_diffrn_ambient_temperature 293(2)
_diffrn_measured_fraction_theta_full 0.99
_diffrn_measured_fraction_theta_max 0.945
_diffrn_measurement_device_type STOE
_diffrn_measurement_method 'rotation method'
_diffrn_radiation_monochromator graphite
_diffrn_radiation_source 'fine-focus sealed tube'
_diffrn_radiation_type MoK\a
_diffrn_radiation_wavelength 0.71073
_diffrn_reflns_av_R_equivalents 0.1188
_diffrn_reflns_av_sigmaI/netI 0.1194
_diffrn_reflns_limit_h_max 28
_diffrn_reflns_limit_h_min -27
_diffrn_reflns_limit_k_max 14
_diffrn_reflns_limit_k_min -14
_diffrn_reflns_limit_l_max 43
_diffrn_reflns_limit_l_min -43
_diffrn_reflns_number 47595
_diffrn_reflns_theta_full 25.00
_diffrn_reflns_theta_max 29.37
_diffrn_reflns_theta_min 1.94
_exptl_absorpt_coefficient_mu 0.715
_exptl_absorpt_correction_T_max 0.6868
_exptl_absorpt_correction_T_min 0.6203
_exptl_absorpt_correction_type numerical
_exptl_absorpt_process_details 'STOE X-Area'
_exptl_crystal_colour red
_exptl_crystal_density_diffrn 1.329
_exptl_crystal_density_method 'not measured'
_exptl_crystal_description block
_exptl_crystal_F_000 3056
_exptl_crystal_recrystallization_method 'Re-crystallisation from solvent: CH2Cl2, THF'
_exptl_crystal_size_max 0.40
_exptl_crystal_size_mid 0.40
_exptl_crystal_size_min 0.30
_refine_diff_density_max 0.391
_refine_diff_density_min -0.678
_refine_diff_density_rms 0.062
_refine_ls_extinction_method none
_refine_ls_goodness_of_fit_ref 1.035
_refine_ls_hydrogen_treatment mixed
_refine_ls_matrix_type full
_refine_ls_number_parameters 509
_refine_ls_number_reflns 9536
_refine_ls_number_restraints 88
_refine_ls_restrained_S_all 1.033
_refine_ls_R_factor_all 0.1568
_refine_ls_R_factor_gt 0.0680
_refine_ls_shift/su_max 0.016
_refine_ls_shift/su_mean 0.001
_refine_ls_structure_factor_coef Fsqd
_refine_ls_weighting_details 'calc w=1/[\s^2^(Fo^2^)+(0.0338P)^2^+1.6790P] where P=(Fo^2^+2Fc^2^)/3'
_refine_ls_weighting_scheme calc
_refine_ls_wR_factor_gt 0.0981
_refine_ls_wR_factor_ref 0.1178
_reflns_number_gt 4730
_reflns_number_total 9536
_reflns_threshold_expression >2sigma(I)
_cod_data_source_file c5ra23445j2.cif
_cod_data_source_block pabipy1
_cod_depositor_comments
;
The following automatic conversions were performed:

'_symmetry_cell_setting' value 'Monoclinic' changed to 'monoclinic'
according to
/usr/data/users/saulius/crontab/automatic-downloads/rss-feeds/RSC/lib/dictionaries/cif_core.dic
dictionary named 'cif_core.dic' version 2.4.2 from 2011-04-26.

Automatic conversion script
Id: cif_fix_values 4268 2015-11-12 08:31:59Z antanas 
;
_cod_original_sg_symbol_H-M C2/c
_cod_database_code 7224315

loop_
_symmetry_equiv_pos_as_xyz
'x, y, z'
'-x, y, -z+1/2'
'x+1/2, y+1/2, z'
'-x+1/2, y+1/2, -z+1/2'
'-x, -y, -z'
'x, -y, z-1/2'
'-x+1/2, -y+1/2, -z'
'x+1/2, -y+1/2, z-1/2'

loop_
_atom_site_label
_atom_site_type_symbol
_atom_site_fract_x
_atom_site_fract_y
_atom_site_fract_z
_atom_site_U_iso_or_equiv
_atom_site_adp_type
_atom_site_occupancy
_atom_site_symmetry_multiplicity
_atom_site_calc_flag
_atom_site_refinement_flags
_atom_site_disorder_assembly
_atom_site_disorder_group
Zn1 Zn 0.05578(2) 0.27581(4) 0.386206(10) 0.03514(12) Uani 1 1 d . A .
N1 N -0.03455(14) 0.3491(3) 0.37878(7) 0.0364(7) Uani 1 1 d . . .
N2 N 0.02056(14) 0.1195(3) 0.35443(7) 0.0360(7) Uani 1 1 d . . .
N3 N 0.13910(14) 0.1817(3) 0.40621(7) 0.0357(8) Uani 1 1 d . . .
N4 N 0.08588(14) 0.4158(3) 0.42807(7) 0.0355(7) Uani 1 1 d . . .
N5 N 0.21479(16) -0.3182(3) 0.31758(8) 0.0525(10) Uani 1 1 d . . .
N6 N 0.19793(17) -0.1206(3) 0.22619(8) 0.0550(10) Uani 1 1 d . . .
C1 C 0.14674(19) 0.4296(4) 0.44987(9) 0.0381(9) Uani 1 1 d . . .
C2 C 0.1514(2) 0.5469(4) 0.47114(10) 0.0510(11) Uani 1 1 d . . .
H2A H 0.1874 0.5785 0.4879 0.061 Uiso 1 1 calc R . .
C3 C 0.0935(2) 0.6029(4) 0.46222(10) 0.0465(10) Uani 1 1 d . . .
H3A H 0.0827 0.6798 0.4717 0.056 Uiso 1 1 calc R . .
C4 C 0.0519(2) 0.5202(3) 0.43510(9) 0.0389(10) Uani 1 1 d . . .
C5 C -0.01224(19) 0.5430(3) 0.41948(9) 0.0392(9) Uani 1 1 d . . .
C6 C -0.05273(19) 0.4618(4) 0.39357(10) 0.0399(9) Uani 1 1 d . . .
C7 C -0.1190(2) 0.4832(4) 0.37791(11) 0.0522(11) Uani 1 1 d . . .
H7A H -0.1427 0.5517 0.3833 0.063 Uiso 1 1 calc R . .
C8 C -0.1407(2) 0.3855(4) 0.35387(11) 0.0536(11) Uani 1 1 d . . .
H8A H -0.1820 0.3743 0.3398 0.064 Uiso 1 1 calc R . .
C9 C -0.08791(18) 0.3021(4) 0.35414(10) 0.0407(10) Uani 1 1 d . . .
C10 C -0.08959(19) 0.1905(3) 0.33204(10) 0.0404(10) Uani 1 1 d . . .
H10A H -0.1285 0.1694 0.3160 0.049 Uiso 1 1 calc R . .
C11 C -0.03970(18) 0.1077(4) 0.33140(9) 0.0383(9) Uani 1 1 d . . .
C12 C -0.0429(2) -0.0048(4) 0.30724(9) 0.0434(10) Uani 1 1 d . . .
H12A H -0.0783 -0.0340 0.2892 0.052 Uiso 1 1 calc R . .
C13 C 0.0148(2) -0.0598(4) 0.31569(9) 0.0439(10) Uani 1 1 d . . .
H13A H 0.0265 -0.1338 0.3044 0.053 Uiso 1 1 calc R . .
C14 C 0.05501(18) 0.0171(3) 0.34533(9) 0.0359(9) Uani 1 1 d . . .
C15 C 0.11851(18) -0.0074(3) 0.36300(8) 0.0362(9) Uani 1 1 d . . .
C16 C 0.15734(17) 0.0678(3) 0.39220(8) 0.0346(9) Uani 1 1 d . . .
C17 C 0.22325(18) 0.0439(4) 0.40987(9) 0.0395(10) Uani 1 1 d . . .
H17A H 0.2466 -0.0259 0.4053 0.047 Uiso 1 1 calc R . .
C18 C 0.24470(18) 0.1416(4) 0.43426(9) 0.0416(10) Uani 1 1 d . . .
H18A H 0.2853 0.1512 0.4497 0.050 Uiso 1 1 calc R . .
C19 C 0.19218(17) 0.2285(4) 0.43164(8) 0.0380(9) Uani 1 1 d . . .
C20 C 0.19482(18) 0.3421(4) 0.45150(9) 0.0414(10) Uani 1 1 d . . .
H20A H 0.2335 0.3621 0.4679 0.050 Uiso 1 1 calc R . .
C21 C -0.03982(19) 0.6647(3) 0.43010(9) 0.0405(10) Uani 1 1 d . . .
C22 C -0.06494(19) 0.6832(4) 0.46679(10) 0.0450(10) Uani 1 1 d . . .
H22A H -0.0658 0.6181 0.4855 0.054 Uiso 1 1 calc R . .
C23 C -0.08901(18) 0.7977(4) 0.47642(9) 0.0429(10) Uani 1 1 d . . .
H23A H -0.1061 0.8067 0.5012 0.051 Uiso 1 1 calc R . .
C24 C -0.08792(18) 0.8977(3) 0.45002(9) 0.0391(9) Uani 1 1 d . . .
C25 C -0.0633(2) 0.8777(4) 0.41285(11) 0.0701(15) Uani 1 1 d . . .
H25A H -0.0623 0.9424 0.3940 0.084 Uiso 1 1 calc R . .
C26 C -0.0400(3) 0.7629(4) 0.40329(11) 0.0749(16) Uani 1 1 d . . .
H26A H -0.0243 0.7525 0.3781 0.090 Uiso 1 1 calc R . .
C27 C -0.11201(19) 1.0262(4) 0.45965(9) 0.0420(10) Uani 1 1 d . . .
C28 C -0.1697(2) 1.0613(4) 0.42664(11) 0.0577(12) Uani 1 1 d . . .
H28A H -0.1568 1.0656 0.3994 0.087 Uiso 1 1 calc R . .
H28B H -0.1859 1.1399 0.4336 0.087 Uiso 1 1 calc R . .
H28C H -0.2025 1.0002 0.4263 0.087 Uiso 1 1 calc R . .
C29 C -0.1323(2) 1.0345(4) 0.50349(10) 0.0546(12) Uani 1 1 d . . .
H29A H -0.1492 1.1149 0.5073 0.082 Uiso 1 1 calc R . .
H29B H -0.0959 1.0200 0.5247 0.082 Uiso 1 1 calc R . .
H29C H -0.1644 0.9736 0.5058 0.082 Uiso 1 1 calc R . .
C30 C -0.0595(2) 1.1217(4) 0.45748(11) 0.0524(11) Uani 1 1 d . . .
H30A H -0.0450 1.1159 0.4307 0.079 Uiso 1 1 calc R . .
H30B H -0.0245 1.1065 0.4796 0.079 Uiso 1 1 calc R . .
H30C H -0.0762 1.2027 0.4607 0.079 Uiso 1 1 calc R . .
C31 C 0.14944(18) -0.1185(4) 0.34762(9) 0.0382(9) Uani 1 1 d . . .
C32 C 0.1679(2) -0.2196(4) 0.37298(10) 0.0509(11) Uani 1 1 d . . .
H32A H 0.1592 -0.2227 0.4004 0.061 Uiso 1 1 calc R . .
C33 C 0.1996(2) -0.3160(4) 0.35679(10) 0.0564(12) Uani 1 1 d . . .
H33A H 0.2110 -0.3835 0.3741 0.068 Uiso 1 1 calc R . .
C34 C 0.19584(18) -0.2220(4) 0.29286(9) 0.0411(9) Uani 1 1 d . . .
C35 C 0.16375(18) -0.1213(3) 0.30684(9) 0.0377(9) Uani 1 1 d . . .
H35A H 0.1519 -0.0557 0.2887 0.045 Uiso 1 1 calc R . .
C36 C 0.21055(18) -0.2249(4) 0.24861(9) 0.0431(9) Uani 1 1 d . . .
C37 C 0.2339(2) -0.3299(4) 0.23190(11) 0.0523(11) Uani 1 1 d . . .
H37A H 0.2432 -0.4001 0.2483 0.063 Uiso 1 1 calc R . .
C38 C 0.2430(2) -0.3278(4) 0.18995(12) 0.0657(14) Uani 1 1 d . . .
H38A H 0.2573 -0.3978 0.1777 0.079 Uiso 1 1 calc R . .
C39 C 0.2308(2) -0.2220(5) 0.16679(12) 0.0739(15) Uani 1 1 d . . .
H39A H 0.2372 -0.2186 0.1389 0.089 Uiso 1 1 calc R . .
C40 C 0.2088(2) -0.1212(4) 0.18611(11) 0.0734(16) Uani 1 1 d . . .
H40A H 0.2009 -0.0492 0.1705 0.088 Uiso 1 1 calc R . .
O1 O 0.08275(14) 0.3623(3) 0.33006(7) 0.0605(9) Uani 1 1 d . . .
C41A C 0.0596(7) 0.4897(10) 0.3175(3) 0.072(3) Uani 0.697(19) 1 d PU A 1
H41A H 0.0754 0.5509 0.3385 0.087 Uiso 0.697(19) 1 calc PR A 1
H41B H 0.0134 0.4943 0.3111 0.087 Uiso 0.697(19) 1 calc PR A 1
C42A C 0.0930(7) 0.4999(12) 0.2760(3) 0.081(3) Uani 0.697(19) 1 d PU A 1
H42A H 0.0664 0.5485 0.2549 0.097 Uiso 0.697(19) 1 calc PR A 1
H42B H 0.1339 0.5410 0.2829 0.097 Uiso 0.697(19) 1 calc PR A 1
C43A C 0.1018(7) 0.3848(10) 0.2603(3) 0.085(3) Uani 0.697(19) 1 d PU A 1
H43A H 0.1461 0.3732 0.2570 0.102 Uiso 0.697(19) 1 calc PR A 1
H43B H 0.0753 0.3740 0.2331 0.102 Uiso 0.697(19) 1 calc PR A 1
C44A C 0.0834(7) 0.2951(15) 0.2913(3) 0.076(3) Uani 0.697(19) 1 d PU A 1
H44A H 0.0415 0.2611 0.2812 0.091 Uiso 0.697(19) 1 calc PR A 1
H44B H 0.1140 0.2282 0.2956 0.091 Uiso 0.697(19) 1 calc PR A 1
C41B C 0.0881(16) 0.474(3) 0.3251(7) 0.079(4) Uani 0.303(19) 1 d PU A 2
H41C H 0.1320 0.4958 0.3356 0.094 Uiso 0.303(19) 1 calc PR A 2
H41D H 0.0616 0.5147 0.3429 0.094 Uiso 0.303(19) 1 calc PR A 2
C42B C 0.0703(14) 0.530(3) 0.2782(8) 0.078(4) Uani 0.303(19) 1 d PU A 2
H42C H 0.0832 0.6141 0.2746 0.094 Uiso 0.303(19) 1 calc PR A 2
H42D H 0.0274 0.5123 0.2639 0.094 Uiso 0.303(19) 1 calc PR A 2
C43B C 0.1311(15) 0.410(3) 0.2732(8) 0.083(3) Uani 0.303(19) 1 d PU A 2
H43C H 0.1309 0.3868 0.2441 0.100 Uiso 0.303(19) 1 calc PR A 2
H43D H 0.1736 0.4372 0.2854 0.100 Uiso 0.303(19) 1 calc PR A 2
C44B C 0.1071(16) 0.306(4) 0.2987(9) 0.081(4) Uani 0.303(19) 1 d PU A 2
H44C H 0.0746 0.2582 0.2813 0.097 Uiso 0.303(19) 1 calc PR A 2
H44D H 0.1420 0.2519 0.3100 0.097 Uiso 0.303(19) 1 calc PR A 2

loop_
_atom_site_aniso_label
_atom_site_aniso_U_11
_atom_site_aniso_U_22
_atom_site_aniso_U_33
_atom_site_aniso_U_23
_atom_site_aniso_U_13
_atom_site_aniso_U_12
Zn1 0.0362(3) 0.0399(2) 0.02999(15) -0.00096(18) 0.00708(13) -0.0027(3)
N1 0.035(2) 0.035(2) 0.0390(13) 0.0018(12) 0.0077(12) -0.0021(15)
N2 0.033(2) 0.039(2) 0.0353(13) -0.0002(11) 0.0057(12) -0.0005(15)
N3 0.038(2) 0.040(2) 0.0293(12) -0.0034(11) 0.0073(11) -0.0027(15)
N4 0.037(2) 0.038(2) 0.0323(12) -0.0001(11) 0.0072(12) 0.0004(15)
N5 0.061(3) 0.054(3) 0.0418(15) 0.0018(14) 0.0050(14) 0.0126(19)
N6 0.077(3) 0.054(3) 0.0362(14) -0.0010(14) 0.0148(15) 0.016(2)
C1 0.040(3) 0.044(3) 0.0304(15) -0.0025(14) 0.0055(14) -0.0085(19)
C2 0.057(3) 0.051(3) 0.0451(19) -0.0066(17) 0.0073(18) -0.012(2)
C3 0.060(3) 0.034(3) 0.0464(18) -0.0048(15) 0.0099(18) -0.006(2)
C4 0.050(3) 0.036(3) 0.0311(15) 0.0012(13) 0.0098(15) -0.002(2)
C5 0.049(3) 0.036(3) 0.0355(16) 0.0030(14) 0.0147(16) 0.002(2)
C6 0.042(3) 0.036(3) 0.0435(17) 0.0044(15) 0.0123(16) 0.003(2)
C7 0.044(3) 0.053(3) 0.061(2) 0.0006(19) 0.0113(19) 0.012(2)
C8 0.037(3) 0.059(3) 0.063(2) 0.000(2) 0.0049(18) 0.002(2)
C9 0.034(3) 0.040(3) 0.0482(18) 0.0033(15) 0.0052(15) -0.0014(19)
C10 0.033(3) 0.044(3) 0.0428(17) 0.0040(15) 0.0007(15) -0.0048(19)
C11 0.035(3) 0.044(3) 0.0353(16) 0.0008(14) 0.0031(14) -0.0046(19)
C12 0.043(3) 0.046(3) 0.0392(17) -0.0058(15) 0.0013(16) -0.012(2)
C13 0.049(3) 0.045(3) 0.0384(17) -0.0086(15) 0.0071(16) -0.005(2)
C14 0.038(3) 0.039(3) 0.0309(15) -0.0016(13) 0.0085(14) -0.0023(19)
C15 0.040(3) 0.041(3) 0.0284(14) 0.0018(13) 0.0096(14) 0.0028(18)
C16 0.037(2) 0.039(2) 0.0287(14) 0.0023(13) 0.0084(14) 0.0035(18)
C17 0.037(3) 0.051(3) 0.0321(15) 0.0008(14) 0.0087(14) 0.0075(19)
C18 0.032(3) 0.058(3) 0.0338(15) 0.0001(15) 0.0043(14) 0.001(2)
C19 0.037(2) 0.049(3) 0.0284(13) -0.0014(15) 0.0060(13) -0.006(2)
C20 0.036(3) 0.056(3) 0.0307(15) -0.0008(15) 0.0032(14) -0.007(2)
C21 0.049(3) 0.037(3) 0.0365(16) 0.0032(14) 0.0103(16) 0.004(2)
C22 0.056(3) 0.041(3) 0.0406(17) 0.0094(15) 0.0153(17) 0.001(2)
C23 0.052(3) 0.041(3) 0.0387(16) 0.0022(15) 0.0166(15) 0.001(2)
C24 0.045(3) 0.039(3) 0.0328(15) 0.0014(14) 0.0068(14) -0.0002(19)
C25 0.125(5) 0.047(3) 0.046(2) 0.0150(18) 0.037(2) 0.020(3)
C26 0.136(5) 0.045(3) 0.056(2) 0.012(2) 0.055(3) 0.021(3)
C27 0.045(3) 0.040(3) 0.0408(17) 0.0011(15) 0.0075(15) 0.002(2)
C28 0.055(3) 0.058(3) 0.059(2) 0.0070(19) 0.007(2) 0.005(2)
C29 0.069(3) 0.048(3) 0.051(2) -0.0040(17) 0.023(2) 0.003(2)
C30 0.059(3) 0.043(3) 0.055(2) 0.0024(17) 0.0111(19) -0.003(2)
C31 0.038(3) 0.044(3) 0.0317(15) 0.0001(14) 0.0046(14) 0.0047(19)
C32 0.062(3) 0.055(3) 0.0362(16) 0.0003(18) 0.0073(16) 0.010(3)
C33 0.071(3) 0.051(3) 0.0455(19) 0.0136(17) 0.0038(19) 0.014(2)
C34 0.043(3) 0.040(2) 0.0391(15) 0.0005(16) 0.0026(14) 0.006(2)
C35 0.041(3) 0.034(2) 0.0373(16) 0.0002(14) 0.0029(14) 0.0065(19)
C36 0.043(3) 0.044(3) 0.0421(16) -0.0065(17) 0.0067(14) 0.011(2)
C37 0.061(3) 0.044(3) 0.054(2) -0.0071(17) 0.0132(19) 0.011(2)
C38 0.089(4) 0.055(3) 0.058(2) -0.018(2) 0.027(2) 0.009(3)
C39 0.112(4) 0.068(4) 0.049(2) -0.008(2) 0.035(2) 0.016(3)
C40 0.113(5) 0.070(4) 0.043(2) 0.0067(19) 0.030(2) 0.025(3)
O1 0.080(2) 0.068(2) 0.0375(12) 0.0097(12) 0.0232(13) -0.0109(18)
C41A 0.084(8) 0.076(5) 0.056(4) 0.020(3) 0.010(4) -0.016(5)
C42A 0.096(7) 0.091(5) 0.060(3) 0.021(3) 0.024(4) -0.018(5)
C43A 0.101(7) 0.106(5) 0.055(4) 0.010(3) 0.036(4) -0.014(5)
C44A 0.099(8) 0.089(5) 0.045(4) -0.003(3) 0.027(4) -0.003(6)
C41B 0.093(9) 0.084(6) 0.062(5) 0.015(5) 0.023(6) -0.018(7)
C42B 0.091(9) 0.088(6) 0.059(5) 0.018(5) 0.021(6) -0.021(6)
C43B 0.096(9) 0.103(7) 0.059(6) 0.010(6) 0.038(6) -0.018(6)
C44B 0.098(9) 0.096(6) 0.057(6) 0.004(6) 0.043(6) -0.008(7)

loop_
_atom_type_symbol
_atom_type_description
_atom_type_scat_dispersion_real
_atom_type_scat_dispersion_imag
_atom_type_scat_source
C C 0.0033 0.0016 'International Tables Vol C Tables 4.2.6.8 and 6.1.1.4'
H H 0.0000 0.0000 'International Tables Vol C Tables 4.2.6.8 and 6.1.1.4'
N N 0.0061 0.0033 'International Tables Vol C Tables 4.2.6.8 and 6.1.1.4'
O O 0.0106 0.0060 'International Tables Vol C Tables 4.2.6.8 and 6.1.1.4'
Zn Zn 0.2839 1.4301 'International Tables Vol C Tables 4.2.6.8 and 6.1.1.4'

loop_
_geom_angle_atom_site_label_1
_geom_angle_atom_site_label_2
_geom_angle_atom_site_label_3
_geom_angle
N1 Zn1 N3 165.86(10)
N1 Zn1 N2 90.12(12)
N3 Zn1 N2 88.44(12)
N1 Zn1 N4 88.77(12)
N3 Zn1 N4 89.93(12)
N2 Zn1 N4 168.89(9)
N1 Zn1 O1 95.53(11)
N3 Zn1 O1 98.61(11)
N2 Zn1 O1 93.76(11)
N4 Zn1 O1 97.36(11)
C9 N1 C6 106.1(3)
C9 N1 Zn1 126.3(3)
C6 N1 Zn1 127.2(3)
C11 N2 C14 106.7(3)
C11 N2 Zn1 125.2(3)
C14 N2 Zn1 127.1(2)
C19 N3 C16 106.1(3)
C19 N3 Zn1 125.7(3)
C16 N3 Zn1 127.5(2)
C1 N4 C4 107.3(3)
C1 N4 Zn1 125.6(2)
C4 N4 Zn1 126.6(2)
C34 N5 C33 116.6(3)
C36 N6 C40 117.4(3)
N4 C1 C20 124.6(3)
N4 C1 C2 109.1(4)
C20 C1 C2 126.3(4)
C3 C2 C1 107.6(4)
C3 C2 H2A 126.2
C1 C2 H2A 126.2
C2 C3 C4 107.1(4)
C2 C3 H3A 126.5
C4 C3 H3A 126.5
N4 C4 C5 126.2(3)
N4 C4 C3 108.9(3)
C5 C4 C3 124.9(4)
C4 C5 C6 124.8(4)
C4 C5 C21 117.7(3)
C6 C5 C21 117.5(4)
N1 C6 C5 125.3(4)
N1 C6 C7 109.3(3)
C5 C6 C7 125.4(4)
C8 C7 C6 107.5(4)
C8 C7 H7A 126.2
C6 C7 H7A 126.2
C7 C8 C9 107.3(4)
C7 C8 H8A 126.4
C9 C8 H8A 126.4
N1 C9 C10 124.5(4)
N1 C9 C8 109.8(3)
C10 C9 C8 125.6(4)
C11 C10 C9 127.3(4)
C11 C10 H10A 116.3
C9 C10 H10A 116.3
N2 C11 C10 125.1(3)
N2 C11 C12 109.2(3)
C10 C11 C12 125.6(4)
C13 C12 C11 107.5(3)
C13 C12 H12A 126.2
C11 C12 H12A 126.2
C12 C13 C14 107.5(3)
C12 C13 H13A 126.3
C14 C13 H13A 126.3
N2 C14 C15 124.8(3)
N2 C14 C13 109.1(3)
C15 C14 C13 126.1(3)
C14 C15 C16 125.7(3)
C14 C15 C31 117.5(3)
C16 C15 C31 116.6(3)
N3 C16 C15 124.6(3)
N3 C16 C17 109.4(3)
C15 C16 C17 125.8(3)
C18 C17 C16 107.6(3)
C18 C17 H17A 126.2
C16 C17 H17A 126.2
C17 C18 C19 106.9(3)
C17 C18 H18A 126.6
C19 C18 H18A 126.6
N3 C19 C20 124.8(4)
N3 C19 C18 110.0(3)
C20 C19 C18 125.2(3)
C19 C20 C1 128.0(4)
C19 C20 H20A 116.0
C1 C20 H20A 116.0
C26 C21 C22 117.3(4)
C26 C21 C5 120.2(3)
C22 C21 C5 122.4(3)
C21 C22 C23 121.4(3)
C21 C22 H22A 119.3
C23 C22 H22A 119.3
C24 C23 C22 121.5(3)
C24 C23 H23A 119.3
C22 C23 H23A 119.3
C23 C24 C25 116.6(4)
C23 C24 C27 123.6(3)
C25 C24 C27 119.7(3)
C24 C25 C26 121.4(3)
C24 C25 H25A 119.3
C26 C25 H25A 119.3
C21 C26 C25 121.6(3)
C21 C26 H26A 119.2
C25 C26 H26A 119.2
C30 C27 C24 109.9(3)
C30 C27 C28 107.8(3)
C24 C27 C28 109.9(3)
C30 C27 C29 108.1(3)
C24 C27 C29 112.8(3)
C28 C27 C29 108.2(3)
C27 C28 H28A 109.5
C27 C28 H28B 109.5
H28A C28 H28B 109.5
C27 C28 H28C 109.5
H28A C28 H28C 109.5
H28B C28 H28C 109.5
C27 C29 H29A 109.5
C27 C29 H29B 109.5
H29A C29 H29B 109.5
C27 C29 H29C 109.5
H29A C29 H29C 109.5
H29B C29 H29C 109.5
C27 C30 H30A 109.5
C27 C30 H30B 109.5
H30A C30 H30B 109.5
C27 C30 H30C 109.5
H30A C30 H30C 109.5
H30B C30 H30C 109.5
C32 C31 C35 117.0(3)
C32 C31 C15 122.9(3)
C35 C31 C15 120.1(3)
C33 C32 C31 119.0(3)
C33 C32 H32A 120.5
C31 C32 H32A 120.5
N5 C33 C32 124.3(3)
N5 C33 H33A 117.8
C32 C33 H33A 117.8
N5 C34 C35 122.5(3)
N5 C34 C36 117.3(3)
C35 C34 C36 120.2(3)
C31 C35 C34 120.6(3)
C31 C35 H35A 119.7
C34 C35 H35A 119.7
N6 C36 C37 122.6(3)
N6 C36 C34 115.8(3)
C37 C36 C34 121.6(4)
C38 C37 C36 118.3(4)
C38 C37 H37A 120.9
C36 C37 H37A 120.9
C39 C38 C37 119.8(4)
C39 C38 H38A 120.1
C37 C38 H38A 120.1
C38 C39 C40 118.0(3)
C38 C39 H39A 121.0
C40 C39 H39A 121.0
N6 C40 C39 123.9(4)
N6 C40 H40A 118.1
C39 C40 H40A 118.1
C41B O1 C44B 107.2(19)
C41B O1 C44A 111.8(13)
C44B O1 C44A 21.7(15)
C41B O1 C41A 24.6(15)
C44B O1 C41A 111.2(17)
C44A O1 C41A 106.1(7)
C41B O1 Zn1 124.8(11)
C44B O1 Zn1 127.1(16)
C44A O1 Zn1 122.3(6)
C41A O1 Zn1 120.1(4)
O1 C41A C42A 96.9(10)
O1 C41A H41A 112.4
C42A C41A H41A 112.4
O1 C41A H41B 112.4
C42A C41A H41B 112.4
H41A C41A H41B 109.9
C43A C42A C41A 110.2(10)
C43A C42A H42A 109.6
C41A C42A H42A 109.6
C43A C42A H42B 109.6
C41A C42A H42B 109.6
H42A C42A H42B 108.1
C42A C43A C44A 106.6(8)
C42A C43A H43A 110.4
C44A C43A H43A 110.4
C42A C43A H43B 110.4
C44A C43A H43B 110.4
H43A C43A H43B 108.6
O1 C44A C43A 106.6(9)
O1 C44A H44A 110.4
C43A C44A H44A 110.4
O1 C44A H44B 110.4
C43A C44A H44B 110.4
H44A C44A H44B 108.6
O1 C41B C42B 119(2)
O1 C41B H41C 107.7
C42B C41B H41C 107.7
O1 C41B H41D 107.7
C42B C41B H41D 107.7
H41C C41B H41D 107.1
C41B C42B C43B 76(2)
C41B C42B H42C 115.9
C43B C42B H42C 115.9
C41B C42B H42D 115.9
C43B C42B H42D 115.9
H42C C42B H42D 112.9
C44B C43B C42B 100.2(18)
C44B C43B H43C 111.7
C42B C43B H43C 111.7
C44B C43B H43D 111.7
C42B C43B H43D 111.7
H43C C43B H43D 109.5
O1 C44B C43B 105(2)
O1 C44B H44C 110.7
C43B C44B H44C 110.7
O1 C44B H44D 110.7
C43B C44B H44D 110.7
H44C C44B H44D 108.8

loop_
_geom_bond_atom_site_label_1
_geom_bond_atom_site_label_2
_geom_bond_distance
Zn1 N1 2.053(3)
Zn1 N3 2.056(3)
Zn1 N2 2.062(3)
Zn1 N4 2.065(3)
Zn1 O1 2.189(2)
N1 C9 1.375(4)
N1 C6 1.390(4)
N2 C11 1.379(4)
N2 C14 1.387(4)
N3 C19 1.381(4)
N3 C16 1.391(4)
N4 C1 1.378(4)
N4 C4 1.380(4)
N5 C34 1.337(5)
N5 C33 1.349(4)
N6 C36 1.347(5)
N6 C40 1.344(4)
C1 C20 1.389(5)
C1 C2 1.442(5)
C2 C3 1.358(5)
C2 H2A 0.9300
C3 C4 1.452(5)
C3 H3A 0.9300
C4 C5 1.398(5)
C5 C6 1.410(5)
C5 C21 1.506(5)
C6 C7 1.437(5)
C7 C8 1.350(5)
C7 H7A 0.9300
C8 C9 1.439(5)
C8 H8A 0.9300
C9 C10 1.403(5)
C10 C11 1.391(5)
C10 H10A 0.9300
C11 C12 1.444(5)
C12 C13 1.351(5)
C12 H12A 0.9300
C13 C14 1.443(5)
C13 H13A 0.9300
C14 C15 1.403(5)
C15 C16 1.410(5)
C15 C31 1.494(5)
C16 C17 1.448(5)
C17 C18 1.356(5)
C17 H17A 0.9300
C18 C19 1.452(5)
C18 H18A 0.9300
C19 C20 1.387(5)
C20 H20A 0.9300
C21 C26 1.371(5)
C21 C22 1.383(4)
C22 C23 1.397(5)
C22 H22A 0.9300
C23 C24 1.381(5)
C23 H23A 0.9300
C24 C25 1.394(5)
C24 C27 1.534(5)
C25 C26 1.393(5)
C25 H25A 0.9300
C26 H26A 0.9300
C27 C30 1.531(5)
C27 C28 1.538(5)
C27 C29 1.539(4)
C28 H28A 0.9600
C28 H28B 0.9600
C28 H28C 0.9600
C29 H29A 0.9600
C29 H29B 0.9600
C29 H29C 0.9600
C30 H30A 0.9600
C30 H30B 0.9600
C30 H30C 0.9600
C31 C32 1.387(5)
C31 C35 1.392(4)
C32 C33 1.388(5)
C32 H32A 0.9300
C33 H33A 0.9300
C34 C35 1.398(5)
C34 C36 1.504(4)
C35 H35A 0.9300
C36 C37 1.385(5)
C37 C38 1.393(5)
C37 H37A 0.9300
C38 C39 1.371(6)
C38 H38A 0.9300
C39 C40 1.376(6)
C39 H39A 0.9300
C40 H40A 0.9300
O1 C41B 1.23(3)
O1 C44B 1.35(3)
O1 C44A 1.447(12)
O1 C41A 1.503(12)
C41A C42A 1.606(16)
C41A H41A 0.9700
C41A H41B 0.9700
C42A C43A 1.372(14)
C42A H42A 0.9700
C42A H42B 0.9700
C43A C44A 1.487(14)
C43A H43A 0.9700
C43A H43B 0.9700
C44A H44A 0.9700
C44A H44B 0.9700
C41B C42B 1.62(4)
C41B H41C 0.9700
C41B H41D 0.9700
C42B C43B 1.85(4)
C42B H42C 0.9700
C42B H42D 0.9700
C43B C44B 1.53(3)
C43B H43C 0.9700
C43B H43D 0.9700
C44B H44C 0.9700
C44B H44D 0.9700

loop_
_geom_torsion_atom_site_label_1
_geom_torsion_atom_site_label_2
_geom_torsion_atom_site_label_3
_geom_torsion_atom_site_label_4
_geom_torsion
N3 Zn1 N1 C9 -93.4(5)
N2 Zn1 N1 C9 -9.3(3)
N4 Zn1 N1 C9 -178.2(3)
O1 Zn1 N1 C9 84.5(3)
N3 Zn1 N1 C6 94.4(5)
N2 Zn1 N1 C6 178.5(3)
N4 Zn1 N1 C6 9.6(2)
O1 Zn1 N1 C6 -87.7(3)
N1 Zn1 N2 C11 12.8(2)
N3 Zn1 N2 C11 178.7(2)
N4 Zn1 N2 C11 97.0(7)
O1 Zn1 N2 C11 -82.8(2)
N1 Zn1 N2 C14 179.5(2)
N3 Zn1 N2 C14 -14.5(2)
N4 Zn1 N2 C14 -96.2(7)
O1 Zn1 N2 C14 84.0(3)
N1 Zn1 N3 C19 -95.7(5)
N2 Zn1 N3 C19 180.0(2)
N4 Zn1 N3 C19 -11.0(2)
O1 Zn1 N3 C19 86.4(2)
N1 Zn1 N3 C16 95.1(5)
N2 Zn1 N3 C16 10.8(3)
N4 Zn1 N3 C16 179.8(3)
O1 Zn1 N3 C16 -82.8(3)
N1 Zn1 N4 C1 177.8(3)
N3 Zn1 N4 C1 11.9(3)
N2 Zn1 N4 C1 93.4(7)
O1 Zn1 N4 C1 -86.8(3)
N1 Zn1 N4 C4 -11.5(3)
N3 Zn1 N4 C4 -177.4(3)
N2 Zn1 N4 C4 -95.9(7)
O1 Zn1 N4 C4 83.9(3)
C4 N4 C1 C20 178.3(3)
Zn1 N4 C1 C20 -9.6(4)
C4 N4 C1 C2 -0.3(3)
Zn1 N4 C1 C2 171.9(2)
N4 C1 C2 C3 0.1(4)
C20 C1 C2 C3 -178.4(3)
C1 C2 C3 C4 0.1(4)
C1 N4 C4 C5 -178.7(3)
Zn1 N4 C4 C5 9.3(4)
C1 N4 C4 C3 0.4(3)
Zn1 N4 C4 C3 -171.7(2)
C2 C3 C4 N4 -0.3(4)
C2 C3 C4 C5 178.8(3)
N4 C4 C5 C6 -0.3(5)
C3 C4 C5 C6 -179.2(3)
N4 C4 C5 C21 -178.6(3)
C3 C4 C5 C21 2.6(5)
C9 N1 C6 C5 -178.6(3)
Zn1 N1 C6 C5 -5.2(4)
C9 N1 C6 C7 0.7(3)
Zn1 N1 C6 C7 174.2(2)
C4 C5 C6 N1 -1.9(5)
C21 C5 C6 N1 176.4(3)
C4 C5 C6 C7 178.8(3)
C21 C5 C6 C7 -2.9(5)
N1 C6 C7 C8 -0.3(4)
C5 C6 C7 C8 179.0(3)
C6 C7 C8 C9 -0.2(4)
C6 N1 C9 C10 178.0(3)
Zn1 N1 C9 C10 4.5(4)
C6 N1 C9 C8 -0.8(4)
Zn1 N1 C9 C8 -174.4(2)
C7 C8 C9 N1 0.7(4)
C7 C8 C9 C10 -178.2(3)
N1 C9 C10 C11 1.1(5)
C8 C9 C10 C11 179.8(3)
C14 N2 C11 C10 178.9(3)
Zn1 N2 C11 C10 -12.1(4)
C14 N2 C11 C12 -0.1(3)
Zn1 N2 C11 C12 168.9(2)
C9 C10 C11 N2 3.1(5)
C9 C10 C11 C12 -178.1(3)
N2 C11 C12 C13 0.0(4)
C10 C11 C12 C13 -179.0(3)
C11 C12 C13 C14 0.2(4)
C11 N2 C14 C15 -178.8(3)
Zn1 N2 C14 C15 12.4(4)
C11 N2 C14 C13 0.2(3)
Zn1 N2 C14 C13 -168.6(2)
C12 C13 C14 N2 -0.2(4)
C12 C13 C14 C15 178.7(3)
N2 C14 C15 C16 -0.7(5)
C13 C14 C15 C16 -179.5(3)
N2 C14 C15 C31 -176.4(3)
C13 C14 C15 C31 4.8(5)
C19 N3 C16 C15 -175.4(3)
Zn1 N3 C16 C15 -4.5(4)
C19 N3 C16 C17 0.5(3)
Zn1 N3 C16 C17 171.4(2)
C14 C15 C16 N3 -3.5(5)
C31 C15 C16 N3 172.3(3)
C14 C15 C16 C17 -178.8(3)
C31 C15 C16 C17 -3.0(5)
N3 C16 C17 C18 0.0(4)
C15 C16 C17 C18 175.9(3)
C16 C17 C18 C19 -0.6(4)
C16 N3 C19 C20 178.8(3)
Zn1 N3 C19 C20 7.7(4)
C16 N3 C19 C18 -0.9(3)
Zn1 N3 C19 C18 -172.0(2)
C17 C18 C19 N3 0.9(4)
C17 C18 C19 C20 -178.8(3)
N3 C19 C20 C1 -0.5(5)
C18 C19 C20 C1 179.2(3)
N4 C1 C20 C19 1.5(5)
C2 C1 C20 C19 179.8(3)
C4 C5 C21 C26 92.8(5)
C6 C5 C21 C26 -85.6(5)
C4 C5 C21 C22 -86.4(5)
C6 C5 C21 C22 95.2(4)
C26 C21 C22 C23 -0.6(6)
C5 C21 C22 C23 178.6(4)
C21 C22 C23 C24 -0.9(6)
C22 C23 C24 C25 1.7(6)
C22 C23 C24 C27 -178.3(4)
C23 C24 C25 C26 -1.0(7)
C27 C24 C25 C26 179.0(5)
C22 C21 C26 C25 1.4(7)
C5 C21 C26 C25 -177.9(5)
C24 C25 C26 C21 -0.6(8)
C23 C24 C27 C30 125.5(4)
C25 C24 C27 C30 -54.5(5)
C23 C24 C27 C28 -116.0(4)
C25 C24 C27 C28 64.0(5)
C23 C24 C27 C29 4.8(5)
C25 C24 C27 C29 -175.2(4)
C14 C15 C31 C32 -114.0(4)
C16 C15 C31 C32 69.9(5)
C14 C15 C31 C35 69.2(5)
C16 C15 C31 C35 -107.0(4)
C35 C31 C32 C33 0.5(6)
C15 C31 C32 C33 -176.4(4)
C34 N5 C33 C32 -2.2(6)
C31 C32 C33 N5 0.9(7)
C33 N5 C34 C35 2.1(6)
C33 N5 C34 C36 -178.1(3)
C32 C31 C35 C34 -0.6(6)
C15 C31 C35 C34 176.5(4)
N5 C34 C35 C31 -0.8(6)
C36 C34 C35 C31 179.4(3)
C40 N6 C36 C37 0.1(6)
C40 N6 C36 C34 -178.1(4)
N5 C34 C36 N6 -172.2(4)
C35 C34 C36 N6 7.6(5)
N5 C34 C36 C37 9.6(6)
C35 C34 C36 C37 -170.6(4)
N6 C36 C37 C38 -1.6(6)
C34 C36 C37 C38 176.5(4)
C36 C37 C38 C39 2.0(7)
C37 C38 C39 C40 -0.9(8)
C36 N6 C40 C39 1.1(7)
C38 C39 C40 N6 -0.7(8)
N1 Zn1 O1 C41B 64.8(19)
N3 Zn1 O1 C41B -115.7(19)
N2 Zn1 O1 C41B 155.3(19)
N4 Zn1 O1 C41B -24.7(19)
N1 Zn1 O1 C44B -128.0(17)
N3 Zn1 O1 C44B 51.4(17)
N2 Zn1 O1 C44B -37.5(17)
N4 Zn1 O1 C44B 142.5(17)
N1 Zn1 O1 C44A -102.2(8)
N3 Zn1 O1 C44A 77.3(8)
N2 Zn1 O1 C44A -11.7(8)
N4 Zn1 O1 C44A 168.4(8)
N1 Zn1 O1 C41A 36.1(6)
N3 Zn1 O1 C41A -144.5(6)
N2 Zn1 O1 C41A 126.6(6)
N4 Zn1 O1 C41A -53.4(6)
C41B O1 C41A C42A 72(3)
C44B O1 C41A C42A -13.0(19)
C44A O1 C41A C42A -35.3(14)
Zn1 O1 C41A C42A -179.4(7)
O1 C41A C42A C43A 25.8(19)
C41A C42A C43A C44A -6.4(19)
C41B O1 C44A C43A 10(2)
C44B O1 C44A C43A -72(6)
C41A O1 C44A C43A 35.0(10)
Zn1 O1 C44A C43A 178.1(5)
C42A C43A C44A O1 -17.0(13)
C44B O1 C41B C42B 44(4)
C44A O1 C41B C42B 21(4)
C41A O1 C41B C42B -60(3)
Zn1 O1 C41B C42B -147(2)
O1 C41B C42B C43B -56(3)
C41B C42B C43B C44B 44(2)
C41B O1 C44B C43B 1(3)
C44A O1 C44B C43B 107(6)
C41A O1 C44B C43B 27(2)
Zn1 O1 C44B C43B -167.5(12)
C42B C43B C44B O1 -35(2)
